data_1561128
loop_
_publ_author_name
'P N, Ravi Shankar'
'Orlandi, Fabio'
'Manuel, Pascal'
'Zhang, Weiguo'
'Halaysyamani, P. Shiv'
'Sundaresan, A.'

_publ_section_title
;
 Structural, Magnetic, and Electrical Properties of Doubly Ordered
 Perovskites NaLnNiWO6 (Ln = La, Pr, Nd, Sm, Eu, Gd, and Tb)
;
_journal_issue 12
_journal_name_full 'The Journal of Physical Chemistry C'
_journal_page_first 6749
_journal_page_last 6757
_journal_paper_doi 10.1021/acs.jpcc.0c10340
_journal_volume 125
_journal_year 2021
_chemical_formula_sum 'Na Nd Ni O6 W'
_chemical_formula_weight 505.75957
_space_group_IT_number 4
_space_group_name_Hall 'P 2yb'
_space_group_name_H-M_alt 'P 1 21 1'
_symmetry_cell_setting monoclinic
_symmetry_space_group_name_Hall 'P 2yb'
_symmetry_space_group_name_H-M 'P 1 21 1'
_cell_angle_alpha 90.0000
_cell_angle_beta 90.164(2)
_cell_angle_gamma 90.0000
_cell_formula_units_Z 2
_cell_length_a 5.45987(10)
_cell_length_b 5.48140(10)
_cell_length_c 7.81308(11)
_cell_measurement_temperature 300
_cell_volume 233.827(7)
_computing_structure_refinement FULLPROF
_diffrn_ambient_temperature 300
_diffrn_measurement_device_type Panalytical
_diffrn_radiation_monochromator 1.540596
_diffrn_radiation_type "'Cu K\a'"
_diffrn_radiation_wavelength 1.540596
_pd_instr_location ' ?'
_pd_meas_2theta_range_inc 0.013130
_pd_meas_2theta_range_max 119.99894
_pd_meas_2theta_range_min 10.00657
_pd_meas_number_of_points 8378
_pd_proc_2theta_range_inc 0.013130
_pd_proc_2theta_range_max 119.8055
_pd_proc_2theta_range_min 9.8131
_pd_proc_ls_pref_orient_corr ' ?'
_pd_proc_ls_prof_R_factor 4.1526
_pd_proc_ls_prof_wR_expected 2.3390
_pd_proc_ls_prof_wR_factor 5.7009
_pd_proc_wavelength 1.540596
_pd_spec_mounting ' ?'
_refine_ls_goodness_of_fit_all 5.9408
_refine_ls_number_parameters 36
_refine_ls_number_reflns 411
_refine_ls_number_restraints 0
_refine_ls_R_I_factor 4.7979
_cod_data_source_file nandniwo6.cif
_cod_data_source_block NaNdNiWO6
_cod_depositor_comments
;
The following automatic conversions were performed:

data item '_symmetry_cell_setting' value 'Monoclinic' was changed to
'monoclinic' in accordance with the
/home/data/users/saulius/crontab/automatic-downloads/rss-feeds/ACS/lib/dictionaries/cif_core.dic
dictionary named 'cif_core.dic' version 2.4.2 last updated on
2011-04-26.

Automatic conversion script
Id: cif_fix_values 7556 2019-12-06 15:28:31Z antanas 

 Adding full bibliography for 1561127--1561133.cif.
;
_cod_original_sg_symbol_H-M 'P 21'
_cod_original_formula_sum 'Na Nd Ni W O6'
_cod_database_code 1561128
_pd_proc_ls_prof_cr_factor 16.3179
_pd_proc_ls_prof_cwr_factor 14.0148
_pd_proc_ls_prof_cwr_expected 5.7500
_pd_proc_ls_prof_chi2 5.9408
_pd_proc_ls_prof_echi2 6.2833

loop_
_symmetry_equiv_pos_as_xyz
x,y,z
-x,y+1/2,-z

loop_
_atom_site_label
_atom_site_fract_x
_atom_site_fract_y
_atom_site_fract_z
_atom_site_U_iso_or_equiv
_atom_site_occupancy
_atom_site_adp_type
_atom_site_type_symbol
Na1 0.243(5) 0.265(4) -0.002(4) 0.01343 0.8618(20) Uiso Na
Nd2 0.243(5) 0.265(4) -0.002(4) 0.01343 0.1382(20) Uiso Nd
Nd1 0.2525(14) 0.2772(11) 0.5027(12) 0.00900 0.8618(20) Uiso Nd
Na2 0.2525(14) 0.2772(11) 0.5027(12) 0.00900 0.1382(20) Uiso Na
Ni 0.7409(19) 0.25000 0.2426(7) 0.00508 1.0000(20) Uiso Ni
W 0.7614(6) 0.25000 0.7667(2) 0.00985 1.0000(20) Uiso W
O1 0.503(8) 0.523(8) 0.712(5) 0.01267 1.0000(20) Uiso O
O2 0.537(6) 0.517(7) 0.263(6) 0.01267 1.0000(20) Uiso O
O3 -0.032(8) -0.007(8) 0.252(5) 0.01267 1.0000(20) Uiso O
O4 0.008(7) -0.053(6) 0.866(4) 0.01267 1.0000(20) Uiso O
O5 0.821(5) 0.202(6) 0.489(2) 0.01267 1.0000(20) Uiso O
O6 0.672(4) 0.218(7) 0.014(3) 0.01267 1.0000(20) Uiso O

loop_
_atom_type_symbol
_atom_type_scat_Cromer_Mann_a1
_atom_type_scat_Cromer_Mann_b1
_atom_type_scat_Cromer_Mann_a2
_atom_type_scat_Cromer_Mann_b2
_atom_type_scat_Cromer_Mann_a3
_atom_type_scat_Cromer_Mann_b3
_atom_type_scat_Cromer_Mann_a4
_atom_type_scat_Cromer_Mann_b4
_atom_type_scat_Cromer_Mann_c
_atom_type_scat_dispersion_real
_atom_type_scat_dispersion_imag
_atom_type_scat_source
na 4.76260 3.28500 3.17360 8.84220 1.26740 0.31360 1.11280 129.42400 0.67600 0.12900 0.12400 International_Tables_for_Crystallography_Vol.C(1991)_Tables_6.1.1.4_and_6.1.1.5
nd 22.68450 2.66248 19.68470 0.21063 12.77400 15.88500 2.85137 137.90300 1.98486 -3.43100 10.93300 International_Tables_for_Crystallography_Vol.C(1991)_Tables_6.1.1.4_and_6.1.1.5
ni 12.83760 3.87850 7.29200 0.25650 4.44380 12.17630 2.38000 66.34210 1.03410 -2.95600 0.50900 International_Tables_for_Crystallography_Vol.C(1991)_Tables_6.1.1.4_and_6.1.1.5
w 29.08180 1.72029 15.43000 9.22590 14.43270 0.32170 5.11982 57.05600 9.88750 -6.04800 5.57700 International_Tables_for_Crystallography_Vol.C(1991)_Tables_6.1.1.4_and_6.1.1.5
o 3.04850 13.27710 2.28680 5.70110 1.54630 0.32390 0.86700 32.90890 0.25080 0.04700 0.03200 International_Tables_for_Crystallography_Vol.C(1991)_Tables_6.1.1.4_and_6.1.1.5

loop_
_geom_angle_atom_site_label_1
_geom_angle_atom_site_label_2
_geom_angle_atom_site_label_3
_geom_angle
_geom_angle_site_symmetry_1
_geom_angle_site_symmetry_3
_geom_angle_publ_flag
O1 Na1 O2 54.7(17) 2_646 1_555 ?
O1 Na1 O2 98(2) 2_646 2_645 ?
O1 Na1 O3 59.3(18) 2_646 1_555 ?
O1 Na1 O3 178(3) 2_646 2_555 ?
O1 Na1 O4 105(2) 2_646 1_554 ?
O1 Na1 O4 98(3) 2_646 2_556 ?
O1 Na1 O6 56.6(16) 2_646 1_555 ?
O1 Na1 O6 112(2) 2_646 2_655 ?
O2 Na1 O2 121(3) 1_555 2_645 ?
O2 Na1 O3 92(2) 1_555 1_555 ?
O2 Na1 O3 123(3) 1_555 2_555 ?
O2 Na1 O4 158(3) 1_555 1_554 ?
O2 Na1 O4 77(2) 1_555 2_556 ?
O2 Na1 O6 58.5(17) 1_555 1_555 ?
O2 Na1 O6 57.9(17) 1_555 2_655 ?
O2 Na1 O3 119(3) 2_645 1_555 ?
O2 Na1 O3 83(2) 2_645 2_555 ?
O2 Na1 O4 63.4(19) 2_645 1_554 ?
O2 Na1 O4 161(3) 2_645 2_556 ?
O2 Na1 O6 63.0(18) 2_645 1_555 ?
O2 Na1 O6 112(2) 2_645 2_655 ?
O3 Na1 O3 122(3) 1_555 2_555 ?
O3 Na1 O4 69.1(19) 1_555 1_554 ?
O3 Na1 O4 62(2) 1_555 2_556 ?
O3 Na1 O6 115(2) 1_555 1_555 ?
O3 Na1 O6 129(3) 1_555 2_655 ?
O3 Na1 O4 78(2) 2_555 1_554 ?
O3 Na1 O4 82(2) 2_555 2_556 ?
O3 Na1 O6 122(2) 2_555 1_555 ?
O3 Na1 O6 65.1(19) 2_555 2_655 ?
O4 Na1 O4 103(2) 1_554 2_556 ?
O4 Na1 O6 118(2) 1_554 1_555 ?
O4 Na1 O6 143(3) 1_554 2_655 ?
O4 Na1 O6 135(3) 2_556 1_555 ?
O4 Na1 O6 70(2) 2_556 2_655 ?
O6 Na1 O6 86(2) 1_555 2_655 ?
O1 Nd2 O2 54.7(17) 2_646 1_555 ?
O1 Nd2 O2 98(2) 2_646 2_645 ?
O1 Nd2 O3 59.3(18) 2_646 1_555 ?
O1 Nd2 O3 178(3) 2_646 2_555 ?
O1 Nd2 O4 105(2) 2_646 1_554 ?
O1 Nd2 O4 98(3) 2_646 2_556 ?
O1 Nd2 O6 56.6(16) 2_646 1_555 ?
O1 Nd2 O6 112(2) 2_646 2_655 ?
O2 Nd2 O2 121(3) 1_555 2_645 ?
O2 Nd2 O3 92(2) 1_555 1_555 ?
O2 Nd2 O3 123(3) 1_555 2_555 ?
O2 Nd2 O4 158(3) 1_555 1_554 ?
O2 Nd2 O4 77(2) 1_555 2_556 ?
O2 Nd2 O6 58.5(17) 1_555 1_555 ?
O2 Nd2 O6 57.9(17) 1_555 2_655 ?
O2 Nd2 O3 119(3) 2_645 1_555 ?
O2 Nd2 O3 83(2) 2_645 2_555 ?
O2 Nd2 O4 63.4(19) 2_645 1_554 ?
O2 Nd2 O4 161(3) 2_645 2_556 ?
O2 Nd2 O6 63.0(18) 2_645 1_555 ?
O2 Nd2 O6 112(2) 2_645 2_655 ?
O3 Nd2 O3 122(3) 1_555 2_555 ?
O3 Nd2 O4 69.1(19) 1_555 1_554 ?
O3 Nd2 O4 62(2) 1_555 2_556 ?
O3 Nd2 O6 115(2) 1_555 1_555 ?
O3 Nd2 O6 129(3) 1_555 2_655 ?
O3 Nd2 O4 78(2) 2_555 1_554 ?
O3 Nd2 O4 82(2) 2_555 2_556 ?
O3 Nd2 O6 122(2) 2_555 1_555 ?
O3 Nd2 O6 65.1(19) 2_555 2_655 ?
O4 Nd2 O4 103(2) 1_554 2_556 ?
O4 Nd2 O6 118(2) 1_554 1_555 ?
O4 Nd2 O6 143(3) 1_554 2_655 ?
O4 Nd2 O6 135(3) 2_556 1_555 ?
O4 Nd2 O6 70(2) 2_556 2_655 ?
O6 Nd2 O6 86(2) 1_555 2_655 ?
O1 Nd1 O1 116(3) 1_555 2_646 ?
O1 Nd1 O2 83(2) 1_555 1_555 ?
O1 Nd1 O2 66.2(20) 1_555 2_646 ?
O1 Nd1 O3 179(3) 1_555 1_555 ?
O1 Nd1 O3 61.4(20) 1_555 2_556 ?
O1 Nd1 O5 131(2) 1_555 1_455 ?
O1 Nd1 O5 63.1(17) 1_555 2_656 ?
O1 Nd1 O2 61.3(18) 2_646 1_555 ?
O1 Nd1 O2 86(2) 2_646 2_646 ?
O1 Nd1 O3 63.3(19) 2_646 1_555 ?
O1 Nd1 O3 172(3) 2_646 2_556 ?
O1 Nd1 O5 113(2) 2_646 1_455 ?
O1 Nd1 O5 130(3) 2_646 2_656 ?
O2 Nd1 O2 119(3) 1_555 2_646 ?
O2 Nd1 O3 96(2) 1_555 1_555 ?
O2 Nd1 O3 124(3) 1_555 2_556 ?
O2 Nd1 O5 127(2) 1_555 1_455 ?
O2 Nd1 O5 69.3(17) 1_555 2_656 ?
O2 Nd1 O3 114(2) 2_646 1_555 ?
O2 Nd1 O3 86(2) 2_646 2_556 ?
O2 Nd1 O5 112(2) 2_646 1_455 ?
O2 Nd1 O5 127(2) 2_646 2_656 ?
O3 Nd1 O3 120(2) 1_555 2_556 ?
O3 Nd1 O5 50.3(14) 1_555 1_455 ?
O3 Nd1 O5 117(2) 1_555 2_656 ?
O3 Nd1 O5 69.4(17) 2_556 1_455 ?
O3 Nd1 O5 56.2(16) 2_556 2_656 ?
O5 Nd1 O5 90.2(18) 1_455 2_656 ?
O1 Na2 O1 116(3) 1_555 2_646 ?
O1 Na2 O2 83(2) 1_555 1_555 ?
O1 Na2 O2 66.2(20) 1_555 2_646 ?
O1 Na2 O3 179(3) 1_555 1_555 ?
O1 Na2 O3 61.4(20) 1_555 2_556 ?
O1 Na2 O5 131(2) 1_555 1_455 ?
O1 Na2 O5 63.1(17) 1_555 2_656 ?
O1 Na2 O2 61.3(18) 2_646 1_555 ?
O1 Na2 O2 86(2) 2_646 2_646 ?
O1 Na2 O3 63.3(19) 2_646 1_555 ?
O1 Na2 O3 172(3) 2_646 2_556 ?
O1 Na2 O5 113(2) 2_646 1_455 ?
O1 Na2 O5 130(3) 2_646 2_656 ?
O2 Na2 O2 119(3) 1_555 2_646 ?
O2 Na2 O3 96(2) 1_555 1_555 ?
O2 Na2 O3 124(3) 1_555 2_556 ?
O2 Na2 O5 127(2) 1_555 1_455 ?
O2 Na2 O5 69.3(17) 1_555 2_656 ?
O2 Na2 O3 114(2) 2_646 1_555 ?
O2 Na2 O3 86(2) 2_646 2_556 ?
O2 Na2 O5 112(2) 2_646 1_455 ?
O2 Na2 O5 127(2) 2_646 2_656 ?
O3 Na2 O3 120(2) 1_555 2_556 ?
O3 Na2 O5 50.3(14) 1_555 1_455 ?
O3 Na2 O5 117(2) 1_555 2_656 ?
O3 Na2 O5 69.4(17) 2_556 1_455 ?
O3 Na2 O5 56.2(16) 2_556 2_656 ?
O5 Na2 O5 90.2(18) 1_455 2_656 ?
O1 Ni O2 95(3) 2_646 1_555 ?
O1 Ni O3 88(3) 2_646 1_655 ?
O1 Ni O4 164(4) 2_646 2_656 ?
O1 Ni O5 83(2) 2_646 1_555 ?
O1 Ni O6 89(3) 2_646 1_555 ?
O2 Ni O3 172(4) 1_555 1_655 ?
O2 Ni O4 91(3) 1_555 2_656 ?
O2 Ni O5 99(3) 1_555 1_555 ?
O2 Ni O6 92(3) 1_555 1_555 ?
O3 Ni O4 88(3) 1_655 2_656 ?
O3 Ni O5 74(2) 1_655 1_555 ?
O3 Ni O6 96(3) 1_655 1_555 ?
O4 Ni O5 110(2) 2_656 1_555 ?
O4 Ni O6 77(2) 2_656 1_555 ?
O5 Ni O6 166.9(19) 1_555 1_555 ?
O1 W O2 84(3) 1_555 2_646 ?
O1 W O3 90(3) 1_555 2_656 ?
O1 W O4 171(3) 1_555 1_655 ?
O1 W O5 89(2) 1_555 1_555 ?
O1 W O6 95(2) 1_555 1_556 ?
O2 W O3 169(4) 2_646 2_656 ?
O2 W O4 93(2) 2_646 1_655 ?
O2 W O5 86(2) 2_646 1_555 ?
O2 W O6 82(2) 2_646 1_556 ?
O3 W O4 94(3) 2_656 1_655 ?
O3 W O5 84(2) 2_656 1_555 ?
O3 W O6 108(3) 2_656 1_556 ?
O4 W O5 99.2(18) 1_655 1_555 ?
O4 W O6 75.7(19) 1_655 1_556 ?
O5 W O6 166.9(17) 1_555 1_556 ?
Na1 O1 Nd1 170.6(18) 2_656 1_555 ?
Na1 O1 Nd1 90.8(17) 2_656 2_656 ?
Na1 O1 Na2 170.6(18) 2_656 1_555 ?
Na1 O1 Na2 90.8(17) 2_656 2_656 ?
Na1 O1 Ni 83.6(20) 2_656 2_656 ?
Na1 O1 W 81.4(17) 2_656 1_555 ?
Na1 O1 O2 115(2) 2_656 2_646 ?
Na1 O1 O2 62.5(19) 2_656 2_656 ?
Na1 O1 O3 114(2) 2_656 2_556 ?
Na1 O1 O3 59.3(18) 2_656 2_656 ?
Na1 O1 O5 128.2(20) 2_656 2_656 ?
Na1 O1 O6 49.8(16) 2_656 2_656 ?
Nd2 O1 Nd1 170.6(18) 2_656 1_555 ?
Nd2 O1 Nd1 90.8(17) 2_656 2_656 ?
Nd2 O1 Na2 170.6(18) 2_656 1_555 ?
Nd2 O1 Na2 90.8(17) 2_656 2_656 ?
Nd2 O1 Ni 83.6(20) 2_656 2_656 ?
Nd2 O1 W 81.4(17) 2_656 1_555 ?
Nd2 O1 O2 115(2) 2_656 2_646 ?
Nd2 O1 O2 62.5(19) 2_656 2_656 ?
Nd2 O1 O3 114(2) 2_656 2_556 ?
Nd2 O1 O3 59.3(18) 2_656 2_656 ?
Nd2 O1 O5 128.2(20) 2_656 2_656 ?
Nd2 O1 O6 49.8(16) 2_656 2_656 ?
Nd1 O1 Nd1 98.6(14) 1_555 2_656 ?
Nd1 O1 Na2 98.6(14) 1_555 2_656 ?
Nd1 O1 Ni 95.4(17) 1_555 2_656 ?
Nd1 O1 W 96.6(16) 1_555 1_555 ?
Nd1 O1 O2 58.1(18) 1_555 2_646 ?
Nd1 O1 O2 122(2) 1_555 2_656 ?
Nd1 O1 O3 60.0(19) 1_555 2_556 ?
Nd1 O1 O3 125(2) 1_555 2_656 ?
Nd1 O1 O5 55.5(16) 1_555 2_656 ?
Nd1 O1 O6 124.0(19) 1_555 2_656 ?
Nd1 O1 Na2 98.6(14) 2_656 1_555 ?
Nd1 O1 Ni 97.8(17) 2_656 2_656 ?
Nd1 O1 W 99.8(16) 2_656 1_555 ?
Nd1 O1 O2 129(2) 2_656 2_646 ?
Nd1 O1 O2 63.1(18) 2_656 2_656 ?
Nd1 O1 O3 129(2) 2_656 2_556 ?
Nd1 O1 O3 64.8(18) 2_656 2_656 ?
Nd1 O1 O5 75.5(16) 2_656 2_656 ?
Nd1 O1 O6 120.9(17) 2_656 2_656 ?
Na2 O1 Na2 98.6(14) 1_555 2_656 ?
Na2 O1 Ni 95.4(17) 1_555 2_656 ?
Na2 O1 W 96.6(16) 1_555 1_555 ?
Na2 O1 O2 58.1(18) 1_555 2_646 ?
Na2 O1 O2 122(2) 1_555 2_656 ?
Na2 O1 O3 60.0(19) 1_555 2_556 ?
Na2 O1 O3 125(2) 1_555 2_656 ?
Na2 O1 O5 55.5(16) 1_555 2_656 ?
Na2 O1 O6 124.0(19) 1_555 2_656 ?
Na2 O1 Ni 97.8(17) 2_656 2_656 ?
Na2 O1 W 99.8(16) 2_656 1_555 ?
Na2 O1 O2 129(2) 2_656 2_646 ?
Na2 O1 O2 63.1(18) 2_656 2_656 ?
Na2 O1 O3 129(2) 2_656 2_556 ?
Na2 O1 O3 64.8(18) 2_656 2_656 ?
Na2 O1 O5 75.5(16) 2_656 2_656 ?
Na2 O1 O6 120.9(17) 2_656 2_656 ?
Ni O1 W 157.0(19) 2_656 1_555 ?
Ni O1 O2 127(3) 2_656 2_646 ?
Ni O1 O3 46(2) 2_656 2_556 ?
Ni O1 O3 137(3) 2_656 2_656 ?
Ni O1 O5 50.6(18) 2_656 2_656 ?
Ni O1 O6 45.3(18) 2_656 2_656 ?
W O1 O2 47.9(18) 1_555 2_646 ?
W O1 O2 138(2) 1_555 2_656 ?
W O1 O3 127(3) 1_555 2_556 ?
W O1 O5 149(2) 1_555 2_656 ?
W O1 O6 112(2) 1_555 2_656 ?
O2 O1 O2 168(3) 2_646 2_656 ?
O2 O1 O3 81(2) 2_646 2_556 ?
O2 O1 O3 91(2) 2_646 2_656 ?
O2 O1 O5 112(2) 2_646 2_656 ?
O2 O1 O6 109(2) 2_646 2_656 ?
O2 O1 O3 89(3) 2_656 2_556 ?
O2 O1 O3 97(2) 2_656 2_656 ?
O2 O1 O5 67(2) 2_656 2_656 ?
O2 O1 O6 59.9(20) 2_656 2_656 ?
O3 O1 O3 166(3) 2_556 2_656 ?
O3 O1 O5 53.6(20) 2_556 2_656 ?
O3 O1 O6 64(2) 2_556 2_656 ?
O3 O1 O5 140(3) 2_656 2_656 ?
O3 O1 O6 108(2) 2_656 2_656 ?
O5 O1 O6 95.4(18) 2_656 2_656 ?
Na1 O2 Na1 87.1(17) 1_555 2_655 ?
Na1 O2 Nd2 87.1(17) 1_555 2_655 ?
Na1 O2 Nd1 87.0(16) 1_555 1_555 ?
Na1 O2 Nd1 172.6(18) 1_555 2_656 ?
Na1 O2 Na2 87.0(16) 1_555 1_555 ?
Na1 O2 Na2 172.6(18) 1_555 2_656 ?
Na1 O2 Ni 84.0(18) 1_555 1_555 ?
Na1 O2 W 77.6(16) 1_555 2_656 ?
Na1 O2 O1 62.8(19) 1_555 2_646 ?
Na1 O2 O1 118(2) 1_555 2_656 ?
Na1 O2 O4 100(2) 1_555 2_656 ?
Na1 O2 O5 115.7(18) 1_555 1_555 ?
Na1 O2 O5 105.2(17) 1_555 2_656 ?
Na1 O2 O6 49.4(16) 1_555 1_555 ?
Na1 O2 O6 53.0(17) 1_555 2_655 ?
Na1 O2 Nd2 87.1(17) 2_655 1_555 ?
Na1 O2 Nd1 171.9(18) 2_655 1_555 ?
Na1 O2 Nd1 93.4(18) 2_655 2_656 ?
Na1 O2 Na2 171.9(18) 2_655 1_555 ?
Na1 O2 Na2 93.4(18) 2_655 2_656 ?
Na1 O2 Ni 93.6(19) 2_655 1_555 ?
Na1 O2 W 87.5(17) 2_655 2_656 ?
Na1 O2 O1 126(2) 2_655 2_646 ?
Na1 O2 O1 65.9(20) 2_655 2_656 ?
Na1 O2 O4 52.2(17) 2_655 2_656 ?
Na1 O2 O5 120.9(19) 2_655 1_555 ?
Na1 O2 O5 128.0(19) 2_655 2_656 ?
Na1 O2 O6 68.7(19) 2_655 1_555 ?
Na1 O2 O6 51.7(17) 2_655 2_655 ?
Nd2 O2 Nd2 87.1(17) 1_555 2_655 ?
Nd2 O2 Nd1 87.0(16) 1_555 1_555 ?
Nd2 O2 Nd1 172.6(18) 1_555 2_656 ?
Nd2 O2 Na2 87.0(16) 1_555 1_555 ?
Nd2 O2 Na2 172.6(18) 1_555 2_656 ?
Nd2 O2 Ni 84.0(18) 1_555 1_555 ?
Nd2 O2 W 77.6(16) 1_555 2_656 ?
Nd2 O2 O1 62.8(19) 1_555 2_646 ?
Nd2 O2 O1 118(2) 1_555 2_656 ?
Nd2 O2 O4 100(2) 1_555 2_656 ?
Nd2 O2 O5 115.7(18) 1_555 1_555 ?
Nd2 O2 O5 105.2(17) 1_555 2_656 ?
Nd2 O2 O6 49.4(16) 1_555 1_555 ?
Nd2 O2 O6 53.0(17) 1_555 2_655 ?
Nd2 O2 Nd1 171.9(18) 2_655 1_555 ?
Nd2 O2 Nd1 93.4(18) 2_655 2_656 ?
Nd2 O2 Na2 171.9(18) 2_655 1_555 ?
Nd2 O2 Na2 93.4(18) 2_655 2_656 ?
Nd2 O2 Ni 93.6(19) 2_655 1_555 ?
Nd2 O2 W 87.5(17) 2_655 2_656 ?
Nd2 O2 O1 126(2) 2_655 2_646 ?
Nd2 O2 O1 65.9(20) 2_655 2_656 ?
Nd2 O2 O4 52.2(17) 2_655 2_656 ?
Nd2 O2 O5 120.9(19) 2_655 1_555 ?
Nd2 O2 O5 128.0(19) 2_655 2_656 ?
Nd2 O2 O6 68.7(19) 2_655 1_555 ?
Nd2 O2 O6 51.7(17) 2_655 2_655 ?
Nd1 O2 Nd1 91.8(13) 1_555 2_656 ?
Nd1 O2 Na2 91.8(13) 1_555 2_656 ?
Nd1 O2 Ni 91.2(15) 1_555 1_555 ?
Nd1 O2 W 85.8(13) 1_555 2_656 ?
Nd1 O2 O1 55.5(17) 1_555 2_646 ?
Nd1 O2 O1 112(2) 1_555 2_656 ?
Nd1 O2 O4 134.5(20) 1_555 2_656 ?
Nd1 O2 O5 66.9(14) 1_555 1_555 ?
Nd1 O2 O5 48.8(14) 1_555 2_656 ?
Nd1 O2 O6 111.1(17) 1_555 1_555 ?
Nd1 O2 O6 120.2(18) 1_555 2_655 ?
Nd1 O2 Na2 91.8(13) 2_656 1_555 ?
Nd1 O2 Ni 103.4(15) 2_656 1_555 ?
Nd1 O2 W 95.0(14) 2_656 2_656 ?
Nd1 O2 O1 122(2) 2_656 2_646 ?
Nd1 O2 O1 55.7(17) 2_656 2_656 ?
Nd1 O2 O4 86.3(18) 2_656 2_656 ?
Nd1 O2 O5 70.3(16) 2_656 1_555 ?
Nd1 O2 O5 68.8(15) 2_656 2_656 ?
Nd1 O2 O6 137.4(19) 2_656 1_555 ?
Nd1 O2 O6 122.1(17) 2_656 2_655 ?
Na2 O2 Na2 91.8(13) 1_555 2_656 ?
Na2 O2 Ni 91.2(15) 1_555 1_555 ?
Na2 O2 W 85.8(13) 1_555 2_656 ?
Na2 O2 O1 55.5(17) 1_555 2_646 ?
Na2 O2 O1 112(2) 1_555 2_656 ?
Na2 O2 O4 134.5(20) 1_555 2_656 ?
Na2 O2 O5 66.9(14) 1_555 1_555 ?
Na2 O2 O5 48.8(14) 1_555 2_656 ?
Na2 O2 O6 111.1(17) 1_555 1_555 ?
Na2 O2 O6 120.2(18) 1_555 2_655 ?
Na2 O2 Ni 103.4(15) 2_656 1_555 ?
Na2 O2 W 95.0(14) 2_656 2_656 ?
Na2 O2 O1 122(2) 2_656 2_646 ?
Na2 O2 O1 55.7(17) 2_656 2_656 ?
Na2 O2 O4 86.3(18) 2_656 2_656 ?
Na2 O2 O5 70.3(16) 2_656 1_555 ?
Na2 O2 O5 68.8(15) 2_656 2_656 ?
Na2 O2 O6 137.4(19) 2_656 1_555 ?
Na2 O2 O6 122.1(17) 2_656 2_655 ?
Ni O2 W 161.5(16) 1_555 2_656 ?
Ni O2 O1 147(3) 1_555 2_656 ?
Ni O2 O4 45.7(18) 1_555 2_656 ?
Ni O2 O5 137.2(20) 1_555 2_656 ?
Ni O2 O6 121(2) 1_555 2_655 ?
W O2 O1 124(2) 2_656 2_646 ?
W O2 O1 48.4(18) 2_656 2_656 ?
W O2 O4 140(2) 2_656 2_656 ?
W O2 O5 147.8(19) 2_656 1_555 ?
W O2 O5 48.7(14) 2_656 2_656 ?
W O2 O6 121(2) 2_656 1_555 ?
W O2 O6 47.7(15) 2_656 2_655 ?
O1 O2 O1 168(3) 2_646 2_656 ?
O1 O2 O4 88(2) 2_646 2_656 ?
O1 O2 O5 53.8(18) 2_646 1_555 ?
O1 O2 O5 104(2) 2_646 2_656 ?
O1 O2 O6 57.3(19) 2_646 1_555 ?
O1 O2 O6 116(3) 2_646 2_655 ?
O1 O2 O4 104(2) 2_656 2_656 ?
O1 O2 O5 126(2) 2_656 1_555 ?
O1 O2 O5 63.8(18) 2_656 2_656 ?
O1 O2 O6 134(3) 2_656 1_555 ?
O1 O2 O6 67.3(20) 2_656 2_655 ?
O4 O2 O5 69.8(17) 2_656 1_555 ?
O4 O2 O5 155(2) 2_656 2_656 ?
O4 O2 O6 51.9(18) 2_656 1_555 ?
O4 O2 O6 98(2) 2_656 2_655 ?
O5 O2 O5 99.1(18) 1_555 2_656 ?
O5 O2 O6 86.0(17) 1_555 1_555 ?
O5 O2 O6 163(2) 1_555 2_655 ?
O5 O2 O6 152(2) 2_656 1_555 ?
O5 O2 O6 96.2(17) 2_656 2_655 ?
O6 O2 O6 77(2) 1_555 2_655 ?
Na1 O3 Na1 87.8(18) 1_555 2_545 ?
Na1 O3 Nd2 87.8(18) 1_555 2_545 ?
Na1 O3 Nd1 84.8(16) 1_555 1_555 ?
Na1 O3 Nd1 174.5(18) 1_555 2_546 ?
Na1 O3 Na2 84.8(16) 1_555 1_555 ?
Na1 O3 Na2 174.5(18) 1_555 2_546 ?
Na1 O3 Ni 86.0(20) 1_555 1_455 ?
Na1 O3 W 84.7(18) 1_555 2_646 ?
Na1 O3 O1 124(3) 1_555 2_546 ?
Na1 O3 O1 61.4(19) 1_555 2_646 ?
Na1 O3 O5 118(2) 1_555 1_455 ?
Na1 O3 O5 124.7(19) 1_555 2_646 ?
Na1 O3 O6 67.2(16) 1_555 1_455 ?
Na1 O3 Nd2 87.8(18) 2_545 1_555 ?
Na1 O3 Nd1 172.5(18) 2_545 1_555 ?
Na1 O3 Nd1 97.6(18) 2_545 2_546 ?
Na1 O3 Na2 172.5(18) 2_545 1_555 ?
Na1 O3 Na2 97.6(18) 2_545 2_546 ?
Na1 O3 Ni 92(2) 2_545 1_455 ?
Na1 O3 W 87.2(20) 2_545 2_646 ?
Na1 O3 O1 71(2) 2_545 2_546 ?
Na1 O3 O1 123(2) 2_545 2_646 ?
Na1 O3 O4 102(2) 2_545 2_556 ?
Na1 O3 O5 133(2) 2_545 1_455 ?
Na1 O3 O5 116.7(20) 2_545 2_646 ?
Na1 O3 O6 56.4(18) 2_545 1_455 ?
Nd2 O3 Nd2 87.8(18) 1_555 2_545 ?
Nd2 O3 Nd1 84.8(16) 1_555 1_555 ?
Nd2 O3 Nd1 174.5(18) 1_555 2_546 ?
Nd2 O3 Na2 84.8(16) 1_555 1_555 ?
Nd2 O3 Na2 174.5(18) 1_555 2_546 ?
Nd2 O3 Ni 86.0(20) 1_555 1_455 ?
Nd2 O3 W 84.7(18) 1_555 2_646 ?
Nd2 O3 O1 124(3) 1_555 2_546 ?
Nd2 O3 O1 61.4(19) 1_555 2_646 ?
Nd2 O3 O5 118(2) 1_555 1_455 ?
Nd2 O3 O5 124.7(19) 1_555 2_646 ?
Nd2 O3 O6 67.2(16) 1_555 1_455 ?
Nd2 O3 Nd1 172.5(18) 2_545 1_555 ?
Nd2 O3 Nd1 97.6(18) 2_545 2_546 ?
Nd2 O3 Na2 172.5(18) 2_545 1_555 ?
Nd2 O3 Na2 97.6(18) 2_545 2_546 ?
Nd2 O3 Ni 92(2) 2_545 1_455 ?
Nd2 O3 W 87.2(20) 2_545 2_646 ?
Nd2 O3 O1 71(2) 2_545 2_546 ?
Nd2 O3 O1 123(2) 2_545 2_646 ?
Nd2 O3 O4 102(2) 2_545 2_556 ?
Nd2 O3 O5 133(2) 2_545 1_455 ?
Nd2 O3 O5 116.7(20) 2_545 2_646 ?
Nd2 O3 O6 56.4(18) 2_545 1_455 ?
Nd1 O3 Nd1 89.7(13) 1_555 2_546 ?
Nd1 O3 Na2 89.7(13) 1_555 2_546 ?
Nd1 O3 Ni 88.6(16) 1_555 1_455 ?
Nd1 O3 W 90.7(15) 1_555 2_646 ?
Nd1 O3 O1 115(2) 1_555 2_546 ?
Nd1 O3 O1 51.9(16) 1_555 2_646 ?
Nd1 O3 O4 73.1(17) 1_555 2_556 ?
Nd1 O3 O5 52.5(15) 1_555 1_455 ?
Nd1 O3 O5 66.9(15) 1_555 2_646 ?
Nd1 O3 O6 121.4(16) 1_555 1_455 ?
Nd1 O3 Na2 89.7(13) 2_546 1_555 ?
Nd1 O3 Ni 93.7(17) 2_546 1_455 ?
Nd1 O3 W 95.5(16) 2_546 2_646 ?
Nd1 O3 O1 58.6(19) 2_546 2_546 ?
Nd1 O3 O1 115(2) 2_546 2_646 ?
Nd1 O3 O4 136(2) 2_546 2_556 ?
Nd1 O3 O5 57.7(17) 2_546 1_455 ?
Nd1 O3 O5 52.6(15) 2_546 2_646 ?
Nd1 O3 O6 115.9(18) 2_546 1_455 ?
Na2 O3 Na2 89.7(13) 1_555 2_546 ?
Na2 O3 Ni 88.6(16) 1_555 1_455 ?
Na2 O3 W 90.7(15) 1_555 2_646 ?
Na2 O3 O1 115(2) 1_555 2_546 ?
Na2 O3 O1 51.9(16) 1_555 2_646 ?
Na2 O3 O4 73.1(17) 1_555 2_556 ?
Na2 O3 O5 52.5(15) 1_555 1_455 ?
Na2 O3 O5 66.9(15) 1_555 2_646 ?
Na2 O3 O6 121.4(16) 1_555 1_455 ?
Na2 O3 Ni 93.7(17) 2_546 1_455 ?
Na2 O3 W 95.5(16) 2_546 2_646 ?
Na2 O3 O1 58.6(19) 2_546 2_546 ?
Na2 O3 O1 115(2) 2_546 2_646 ?
Na2 O3 O4 136(2) 2_546 2_556 ?
Na2 O3 O5 57.7(17) 2_546 1_455 ?
Na2 O3 O5 52.6(15) 2_546 2_646 ?
Na2 O3 O6 115.9(18) 2_546 1_455 ?
Ni O3 W 170.8(19) 1_455 2_646 ?
Ni O3 O1 46(2) 1_455 2_546 ?
Ni O3 O1 128(3) 1_455 2_646 ?
Ni O3 O4 46.9(20) 1_455 2_556 ?
Ni O3 O5 55.4(18) 1_455 1_455 ?
Ni O3 O5 136(2) 1_455 2_646 ?
W O3 O1 142(3) 2_646 2_546 ?
W O3 O1 46.3(20) 2_646 2_646 ?
W O3 O4 124(2) 2_646 2_556 ?
W O3 O5 130(2) 2_646 1_455 ?
W O3 O5 51.2(16) 2_646 2_646 ?
W O3 O6 133(2) 2_646 1_455 ?
O1 O3 O1 166(3) 2_546 2_646 ?
O1 O3 O4 92(3) 2_546 2_556 ?
O1 O3 O5 62(2) 2_546 1_455 ?
O1 O3 O5 111(2) 2_546 2_646 ?
O1 O3 O6 57.6(20) 2_546 1_455 ?
O1 O3 O4 86(2) 2_646 2_556 ?
O1 O3 O5 104(2) 2_646 1_455 ?
O1 O3 O5 63.8(19) 2_646 2_646 ?
O1 O3 O6 128(2) 2_646 1_455 ?
O4 O3 O5 80(2) 2_556 1_455 ?
O4 O3 O5 139(2) 2_556 2_646 ?
O4 O3 O6 51.3(18) 2_556 1_455 ?
O5 O3 O5 81.3(20) 1_455 2_646 ?
O5 O3 O6 96.5(18) 1_455 1_455 ?
O5 O3 O6 167(2) 2_646 1_455 ?
Na1 O4 Na1 120(2) 1_556 2_546 ?
Na1 O4 Nd2 120(2) 1_556 2_546 ?
Na1 O4 Ni 102.4(18) 1_556 2_646 ?
Na1 O4 W 86.1(17) 1_556 1_455 ?
Na1 O4 O2 64.3(19) 1_556 2_646 ?
Na1 O4 O3 143(3) 1_556 2_546 ?
Na1 O4 O6 76.9(17) 1_556 1_456 ?
Na1 O4 O6 80(2) 1_556 2_646 ?
Na1 O4 Nd2 120(2) 2_546 1_556 ?
Na1 O4 Ni 116(2) 2_546 2_646 ?
Na1 O4 W 98.0(19) 2_546 1_455 ?
Na1 O4 O2 154(3) 2_546 2_646 ?
Na1 O4 O3 76(2) 2_546 2_546 ?
Na1 O4 O6 64(2) 2_546 1_456 ?
Na1 O4 O6 92(2) 2_546 2_646 ?
Nd2 O4 Nd2 120(2) 1_556 2_546 ?
Nd2 O4 Ni 102.4(18) 1_556 2_646 ?
Nd2 O4 W 86.1(17) 1_556 1_455 ?
Nd2 O4 O2 64.3(19) 1_556 2_646 ?
Nd2 O4 O3 143(3) 1_556 2_546 ?
Nd2 O4 O6 76.9(17) 1_556 1_456 ?
Nd2 O4 O6 80(2) 1_556 2_646 ?
Nd2 O4 Ni 116(2) 2_546 2_646 ?
Nd2 O4 W 98.0(19) 2_546 1_455 ?
Nd2 O4 O2 154(3) 2_546 2_646 ?
Nd2 O4 O3 76(2) 2_546 2_546 ?
Nd2 O4 O6 64(2) 2_546 1_456 ?
Nd2 O4 O6 92(2) 2_546 2_646 ?
Ni O4 W 132.5(14) 2_646 1_455 ?
Ni O4 O6 179(2) 2_646 1_456 ?
Ni O4 O6 49.5(16) 2_646 2_646 ?
W O4 O2 108.2(19) 1_455 2_646 ?
W O4 O3 127(2) 1_455 2_546 ?
W O4 O6 47.5(14) 1_455 1_456 ?
W O4 O6 165(2) 1_455 2_646 ?
O2 O4 O3 88(2) 2_646 2_546 ?
O2 O4 O6 136(2) 2_646 1_456 ?
O2 O4 O6 62.7(20) 2_646 2_646 ?
O3 O4 O6 136(3) 2_546 1_456 ?
O3 O4 O6 66(2) 2_546 2_646 ?
O6 O4 O6 130(2) 1_456 2_646 ?
Nd1 O5 Nd1 109.6(11) 1_655 2_646 ?
Nd1 O5 Na2 109.6(11) 1_655 2_646 ?
Nd1 O5 Ni 103.5(10) 1_655 1_555 ?
Nd1 O5 W 94.8(9) 1_655 1_555 ?
Nd1 O5 O1 141(2) 1_655 2_646 ?
Nd1 O5 O2 116.6(18) 1_655 1_555 ?
Nd1 O5 O2 133.4(18) 1_655 2_646 ?
Nd1 O5 O3 77.2(19) 1_655 1_655 ?
Nd1 O5 O3 58.0(15) 1_655 2_656 ?
Nd1 O5 Na2 109.6(11) 2_646 1_655 ?
Nd1 O5 Ni 96.9(10) 2_646 1_555 ?
Nd1 O5 W 93.7(10) 2_646 1_555 ?
Nd1 O5 O1 61.4(17) 2_646 2_646 ?
Nd1 O5 O2 120.7(20) 2_646 1_555 ?
Nd1 O5 O2 61.9(15) 2_646 2_646 ?
Nd1 O5 O3 66.1(18) 2_646 1_655 ?
Nd1 O5 O3 127(2) 2_646 2_656 ?
Na2 O5 Na2 109.6(11) 1_655 2_646 ?
Na2 O5 Ni 103.5(10) 1_655 1_555 ?
Na2 O5 W 94.8(9) 1_655 1_555 ?
Na2 O5 O1 141(2) 1_655 2_646 ?
Na2 O5 O2 116.6(18) 1_655 1_555 ?
Na2 O5 O2 133.4(18) 1_655 2_646 ?
Na2 O5 O3 77.2(19) 1_655 1_655 ?
Na2 O5 O3 58.0(15) 1_655 2_656 ?
Na2 O5 Ni 96.9(10) 2_646 1_555 ?
Na2 O5 W 93.7(10) 2_646 1_555 ?
Na2 O5 O1 61.4(17) 2_646 2_646 ?
Na2 O5 O2 120.7(20) 2_646 1_555 ?
Na2 O5 O2 61.9(15) 2_646 2_646 ?
Na2 O5 O3 66.1(18) 2_646 1_655 ?
Na2 O5 O3 127(2) 2_646 2_656 ?
Ni O5 W 154.3(7) 1_555 1_555 ?
Ni O5 O1 46.1(15) 1_555 2_646 ?
Ni O5 O2 123(2) 1_555 2_646 ?
Ni O5 O3 50.9(16) 1_555 1_655 ?
Ni O5 O3 135(2) 1_555 2_656 ?
W O5 O1 123(2) 1_555 2_646 ?
W O5 O2 116(2) 1_555 1_555 ?
W O5 O2 45.0(12) 1_555 2_646 ?
W O5 O3 153(2) 1_555 1_655 ?
O1 O5 O2 59.3(19) 2_646 1_555 ?
O1 O5 O2 79(2) 2_646 2_646 ?
O1 O5 O3 64(2) 2_646 1_655 ?
O1 O5 O3 160(3) 2_646 2_656 ?
O2 O5 O2 105(2) 1_555 2_646 ?
O2 O5 O3 90(2) 1_555 1_655 ?
O2 O5 O3 108(2) 1_555 2_656 ?
O2 O5 O3 126(3) 2_646 1_655 ?
O2 O5 O3 90(2) 2_646 2_656 ?
O3 O5 O3 135(3) 1_655 2_656 ?
Na1 O6 Na1 106.7(19) 1_555 2_645 ?
Na1 O6 Nd2 106.7(19) 1_555 2_645 ?
Na1 O6 Ni 104.0(17) 1_555 1_555 ?
Na1 O6 W 100.6(16) 1_555 1_554 ?
Na1 O6 O1 73.7(20) 1_555 2_646 ?
Na1 O6 O2 72.1(20) 1_555 1_555 ?
Na1 O6 O2 65.3(19) 1_555 2_645 ?
Na1 O6 O3 132(2) 1_555 1_655 ?
Na1 O6 O4 137(2) 1_555 1_654 ?
Na1 O6 O4 135(3) 1_555 2_656 ?
Na1 O6 Nd2 106.7(19) 2_645 1_555 ?
Na1 O6 Ni 95.3(16) 2_645 1_555 ?
Na1 O6 W 90.3(15) 2_645 1_554 ?
Na1 O6 O1 72.1(20) 2_645 2_646 ?
Na1 O6 O2 133(2) 2_645 1_555 ?
Na1 O6 O2 69.2(19) 2_645 2_645 ?
Na1 O6 O3 58.5(18) 2_645 1_655 ?
Na1 O6 O4 45.6(16) 2_645 1_654 ?
Na1 O6 O4 114(2) 2_645 2_656 ?
Nd2 O6 Nd2 106.7(19) 1_555 2_645 ?
Nd2 O6 Ni 104.0(17) 1_555 1_555 ?
Nd2 O6 W 100.6(16) 1_555 1_554 ?
Nd2 O6 O1 73.7(20) 1_555 2_646 ?
Nd2 O6 O2 72.1(20) 1_555 1_555 ?
Nd2 O6 O2 65.3(19) 1_555 2_645 ?
Nd2 O6 O3 132(2) 1_555 1_655 ?
Nd2 O6 O4 137(2) 1_555 1_654 ?
Nd2 O6 O4 135(3) 1_555 2_656 ?
Nd2 O6 Ni 95.3(16) 2_645 1_555 ?
Nd2 O6 W 90.3(15) 2_645 1_554 ?
Nd2 O6 O1 72.1(20) 2_645 2_646 ?
Nd2 O6 O2 133(2) 2_645 1_555 ?
Nd2 O6 O2 69.2(19) 2_645 2_645 ?
Nd2 O6 O3 58.5(18) 2_645 1_655 ?
Nd2 O6 O4 45.6(16) 2_645 1_654 ?
Nd2 O6 O4 114(2) 2_645 2_656 ?
Ni O6 W 151.9(11) 1_555 1_554 ?
Ni O6 O1 46.1(17) 1_555 2_646 ?
Ni O6 O2 156(3) 1_555 2_645 ?
Ni O6 O4 109.9(19) 1_555 1_654 ?
Ni O6 O4 53.7(16) 1_555 2_656 ?
W O6 O1 158(2) 1_554 2_646 ?
W O6 O2 136(2) 1_554 1_555 ?
W O6 O2 50.3(15) 1_554 2_645 ?
W O6 O3 123(2) 1_554 1_655 ?
W O6 O4 56.8(15) 1_554 1_654 ?
W O6 O4 98.9(18) 1_554 2_656 ?
O1 O6 O2 63(2) 2_646 1_555 ?
O1 O6 O2 110(3) 2_646 2_645 ?
O1 O6 O3 58.1(20) 2_646 1_655 ?
O1 O6 O4 113(2) 2_646 1_654 ?
O1 O6 O4 100(3) 2_646 2_656 ?
O2 O6 O2 137(3) 1_555 2_645 ?
O2 O6 O3 87(2) 1_555 1_655 ?
O2 O6 O4 150(3) 1_555 1_654 ?
O2 O6 O4 65(2) 1_555 2_656 ?
O2 O6 O3 128(3) 2_645 1_655 ?
O2 O6 O4 73.1(20) 2_645 1_654 ?
O2 O6 O4 149(3) 2_645 2_656 ?
O3 O6 O4 68.6(19) 1_655 1_654 ?
O3 O6 O4 62.2(20) 1_655 2_656 ?
O4 O6 O4 88(2) 1_654 2_656 ?

loop_
_geom_bond_atom_site_label_1
_geom_bond_atom_site_label_2
_geom_bond_distance
_geom_bond_site_symmetry_2
_geom_bond_publ_flag
Na1 Ni 3.35(3) 1_455 ?
Na1 Ni 3.32(3) 1_555 ?
Na1 Ni 3.39(3) 2_645 ?
Na1 Ni 3.26(3) 2_655 ?
Na1 W 3.19(3) 1_454 ?
Na1 W 3.36(3) 1_554 ?
Na1 W 3.37(3) 2_646 ?
Na1 W 3.23(3) 2_656 ?
Na1 O1 3.00(5) 1_554 ?
Na1 O1 2.97(5) 2_646 ?
Na1 O2 2.96(5) 1_555 ?
Na1 O2 2.73(5) 2_645 ?
Na1 O3 2.90(5) 1_555 ?
Na1 O3 2.59(5) 2_555 ?
Na1 O4 2.40(4) 1_554 ?
Na1 O4 2.00(4) 2_556 ?
Na1 O6 3.13(4) 1_455 ?
Na1 O6 2.36(4) 1_555 ?
Na1 O6 3.04(4) 2_645 ?
Na1 O6 2.53(4) 2_655 ?
Nd2 Ni 3.35(3) 1_455 ?
Nd2 Ni 3.32(3) 1_555 ?
Nd2 Ni 3.39(3) 2_645 ?
Nd2 Ni 3.26(3) 2_655 ?
Nd2 W 3.19(3) 1_454 ?
Nd2 W 3.36(3) 1_554 ?
Nd2 W 3.37(3) 2_646 ?
Nd2 W 3.23(3) 2_656 ?
Nd2 O1 3.00(5) 1_554 ?
Nd2 O1 2.97(5) 2_646 ?
Nd2 O2 2.96(5) 1_555 ?
Nd2 O2 2.73(5) 2_645 ?
Nd2 O3 2.90(5) 1_555 ?
Nd2 O3 2.59(5) 2_555 ?
Nd2 O4 2.40(4) 1_554 ?
Nd2 O4 2.00(4) 2_556 ?
Nd2 O6 3.13(4) 1_455 ?
Nd2 O6 2.36(4) 1_555 ?
Nd2 O6 3.04(4) 2_645 ?
Nd2 O6 2.53(4) 2_655 ?
Nd1 Ni 3.453(12) 1_455 ?
Nd1 Ni 3.361(12) 1_555 ?
Nd1 Ni 3.268(8) 2_656 ?
Nd1 W 3.391(9) 1_455 ?
Nd1 W 3.459(9) 1_555 ?
Nd1 W 3.339(8) 2_656 ?
Nd1 O1 2.52(4) 1_555 ?
Nd1 O1 2.56(4) 2_646 ?
Nd1 O2 2.77(4) 1_555 ?
Nd1 O2 2.59(4) 2_646 ?
Nd1 O3 2.94(4) 1_555 ?
Nd1 O3 2.56(4) 2_556 ?
Nd1 O4 3.34(3) 2_556 ?
Nd1 O5 2.39(3) 1_455 ?
Nd1 O5 3.13(3) 1_555 ?
Nd1 O5 3.18(3) 2_646 ?
Nd1 O5 2.36(3) 2_656 ?
Na2 Ni 3.453(12) 1_455 ?
Na2 Ni 3.361(12) 1_555 ?
Na2 Ni 3.268(8) 2_656 ?
Na2 W 3.391(9) 1_455 ?
Na2 W 3.459(9) 1_555 ?
Na2 W 3.339(8) 2_656 ?
Na2 O1 2.52(4) 1_555 ?
Na2 O1 2.56(4) 2_646 ?
Na2 O2 2.77(4) 1_555 ?
Na2 O2 2.59(4) 2_646 ?
Na2 O3 2.94(4) 1_555 ?
Na2 O3 2.56(4) 2_556 ?
Na2 O4 3.34(3) 2_556 ?
Na2 O5 2.39(3) 1_455 ?
Na2 O5 3.13(3) 1_555 ?
Na2 O5 3.18(3) 2_646 ?
Na2 O5 2.36(3) 2_656 ?
Ni Na1 3.32(3) 1_555 ?
Ni Na1 3.35(3) 1_655 ?
Ni Na1 3.26(3) 2_645 ?
Ni Na1 3.39(3) 2_655 ?
Ni Nd2 3.32(3) 1_555 ?
Ni Nd2 3.35(3) 1_655 ?
Ni Nd2 3.26(3) 2_645 ?
Ni Nd2 3.39(3) 2_655 ?
Ni Nd1 3.361(12) 1_555 ?
Ni Nd1 3.453(12) 1_655 ?
Ni Nd1 3.268(8) 2_646 ?
Ni Na2 3.361(12) 1_555 ?
Ni Na2 3.453(12) 1_655 ?
Ni Na2 3.268(8) 2_646 ?
Ni O1 1.86(4) 2_646 ?
Ni O2 1.85(4) 1_555 ?
Ni O3 1.88(4) 1_655 ?
Ni O4 1.94(4) 2_656 ?
Ni O5 1.990(18) 1_555 ?
Ni O6 1.83(2) 1_555 ?
W Na1 3.36(3) 1_556 ?
W Na1 3.19(3) 1_656 ?
W Na1 3.23(3) 2_646 ?
W Na1 3.37(3) 2_656 ?
W Nd2 3.36(3) 1_556 ?
W Nd2 3.19(3) 1_656 ?
W Nd2 3.23(3) 2_646 ?
W Nd2 3.37(3) 2_656 ?
W Nd1 3.459(9) 1_555 ?
W Nd1 3.391(9) 1_655 ?
W Nd1 3.339(8) 2_646 ?
W Na2 3.459(9) 1_555 ?
W Na2 3.391(9) 1_655 ?
W Na2 3.339(8) 2_646 ?
W O1 2.10(4) 1_555 ?
W O2 2.08(4) 2_646 ?
W O3 1.99(4) 2_656 ?
W O4 2.27(3) 1_655 ?
W O4 3.31(3) 2_657 ?
W O5 2.211(16) 1_555 ?
W O6 2.00(2) 1_556 ?
O1 Na1 3.00(5) 1_556 ?
O1 Na1 2.97(5) 2_656 ?
O1 Nd2 3.00(5) 1_556 ?
O1 Nd2 2.97(5) 2_656 ?
O1 Nd1 2.52(4) 1_555 ?
O1 Nd1 2.56(4) 2_656 ?
O1 Na2 2.52(4) 1_555 ?
O1 Na2 2.56(4) 2_656 ?
O1 Ni 1.86(4) 2_656 ?
O1 W 2.10(4) 1_555 ?
O1 O2 2.79(6) 2_646 ?
O1 O2 2.72(6) 2_656 ?
O1 O3 2.59(6) 2_556 ?
O1 O3 2.91(6) 2_656 ?
O1 O5 3.03(5) 1_555 ?
O1 O5 2.56(5) 2_656 ?
O1 O6 3.03(5) 1_556 ?
O1 O6 2.58(5) 2_656 ?
O2 Na1 2.96(5) 1_555 ?
O2 Na1 2.73(5) 2_655 ?
O2 Nd2 2.96(5) 1_555 ?
O2 Nd2 2.73(5) 2_655 ?
O2 Nd1 2.77(4) 1_555 ?
O2 Nd1 2.59(4) 2_656 ?
O2 Na2 2.77(4) 1_555 ?
O2 Na2 2.59(4) 2_656 ?
O2 Ni 1.85(4) 1_555 ?
O2 W 2.08(4) 2_656 ?
O2 O1 2.72(6) 2_646 ?
O2 O1 2.79(6) 2_656 ?
O2 O4 3.16(5) 2_556 ?
O2 O4 2.71(5) 2_656 ?
O2 O5 2.91(5) 1_555 ?
O2 O5 2.94(5) 2_656 ?
O2 O6 2.65(5) 1_555 ?
O2 O6 2.68(5) 2_655 ?
O3 Na1 2.90(5) 1_555 ?
O3 Na1 2.59(5) 2_545 ?
O3 Nd2 2.90(5) 1_555 ?
O3 Nd2 2.59(5) 2_545 ?
O3 Nd1 2.94(4) 1_555 ?
O3 Nd1 2.56(4) 2_546 ?
O3 Na2 2.94(4) 1_555 ?
O3 Na2 2.56(4) 2_546 ?
O3 Ni 1.88(4) 1_455 ?
O3 W 1.99(4) 2_646 ?
O3 O1 2.59(6) 2_546 ?
O3 O1 2.91(6) 2_646 ?
O3 O4 3.03(5) 1_554 ?
O3 O4 3.13(5) 2_546 ?
O3 O4 2.66(5) 2_556 ?
O3 O5 2.32(5) 1_455 ?
O3 O5 2.82(5) 2_646 ?
O3 O6 2.75(5) 1_455 ?
O3 O6 3.24(5) 2_645 ?
O4 Na1 2.40(4) 1_556 ?
O4 Na1 2.00(4) 2_546 ?
O4 Nd2 2.40(4) 1_556 ?
O4 Nd2 2.00(4) 2_546 ?
O4 Nd1 3.34(3) 2_546 ?
O4 Na2 3.34(3) 2_546 ?
O4 Ni 1.94(4) 2_646 ?
O4 W 2.27(3) 1_455 ?
O4 W 3.31(3) 2_647 ?
O4 O2 3.16(5) 2_546 ?
O4 O2 2.71(5) 2_646 ?
O4 O3 3.03(5) 1_556 ?
O4 O3 2.66(5) 2_546 ?
O4 O3 3.13(5) 2_556 ?
O4 O4 3.45(5) 2_547 ?
O4 O4 3.45(5) 2_557 ?
O4 O5 3.41(4) 1_455 ?
O4 O5 3.22(4) 2_646 ?
O4 O6 2.63(5) 1_456 ?
O4 O6 2.34(5) 2_646 ?
O5 Nd1 3.13(3) 1_555 ?
O5 Nd1 2.39(3) 1_655 ?
O5 Nd1 2.36(3) 2_646 ?
O5 Nd1 3.18(3) 2_656 ?
O5 Na2 3.13(3) 1_555 ?
O5 Na2 2.39(3) 1_655 ?
O5 Na2 2.36(3) 2_646 ?
O5 Na2 3.18(3) 2_656 ?
O5 Ni 1.990(18) 1_555 ?
O5 W 2.211(16) 1_555 ?
O5 O1 3.03(5) 1_555 ?
O5 O1 2.56(5) 2_646 ?
O5 O2 2.91(5) 1_555 ?
O5 O2 2.94(5) 2_646 ?
O5 O3 2.32(5) 1_655 ?
O5 O3 2.82(5) 2_656 ?
O5 O4 3.41(4) 1_655 ?
O5 O4 3.22(4) 2_656 ?
O5 O5 3.37(4) 2_746 ?
O5 O5 3.37(4) 2_756 ?
O6 Na1 2.36(4) 1_555 ?
O6 Na1 3.13(4) 1_655 ?
O6 Na1 2.53(4) 2_645 ?
O6 Na1 3.04(4) 2_655 ?
O6 Nd2 2.36(4) 1_555 ?
O6 Nd2 3.13(4) 1_655 ?
O6 Nd2 2.53(4) 2_645 ?
O6 Nd2 3.04(4) 2_655 ?
O6 Ni 1.83(2) 1_555 ?
O6 W 2.00(2) 1_554 ?
O6 O1 3.03(5) 1_554 ?
O6 O1 2.58(5) 2_646 ?
O6 O2 2.65(5) 1_555 ?
O6 O2 2.68(5) 2_645 ?
O6 O3 2.75(5) 1_655 ?
O6 O3 3.24(5) 2_655 ?
O6 O4 2.63(5) 1_654 ?
O6 O4 2.34(5) 2_656 ?
O6 O6 3.33(5) 2_645 ?
O6 O6 3.33(5) 2_655 ?
